data_7011895
loop_
_publ_author_name
'Makhankova, Valeriya G.'
'Vassilyeva, Olga Yu.'
'Kokozay, Volodymyr N.'
'Skelton, Brian W.'
'Sorace, Lorenzo'
'Gatteschi, Dante'

_publ_section_title
;
 Novel polynuclear CuII/CoII complexes constructed from one and two
 Cu2Co triangles with antiferromagnetic exchange coupling
;
_journal_issue 22
_journal_name_full 'Journal of the Chemical Society, Dalton Transactions'
_journal_page_first 4253
_journal_paper_doi 10.1039/b205389f
_journal_year 2002
_chemical_formula_sum 'C32 H74 Co2 Cu4 I4 N10 O8'
_chemical_formula_weight 1606.68
_space_group_IT_number 14
_symmetry_cell_setting monoclinic
_symmetry_space_group_name_Hall '-P 2yn'
_symmetry_space_group_name_H-M 'P 1 21/n 1'
_audit_creation_date 00-05-16
_audit_creation_method Xtal3.6
_cell_angle_alpha 90.00000
_cell_angle_beta 95.647(2)
_cell_angle_gamma 90.00000
_cell_formula_units_Z 2
_cell_length_a 15.372(2)
_cell_length_b 10.781(2)
_cell_length_c 16.487(3)
_cell_measurement_reflns_used 8192
_cell_measurement_temperature 150
_cell_measurement_theta_max 26
_cell_measurement_theta_min 2
_cell_volume 2719.1(8)
_computing_cell_refinement 'Siemens SAINT (Siemens, 1995)'
_computing_data_collection 'Siemens SMART (Siemens, 1995)'
_computing_data_reduction 'xtal ADDREF SORTRF'
_computing_molecular_graphics xtal
_computing_publication_material 'xtal BONDLA CIFIO'
_computing_structure_refinement 'xtal CRYLSQ'
_computing_structure_solution xtal
_diffrn_ambient_temperature 150
_diffrn_measurement_device_type
;
Bruker SMART CCD diffractometer
;
_diffrn_measurement_method '\w scans'
_diffrn_radiation_detector 'CCD area detector'
_diffrn_radiation_monochromator graphite
_diffrn_radiation_source 'sealed tube'
_diffrn_radiation_type 'Mo K\a'
_diffrn_radiation_wavelength .71073
_diffrn_reflns_av_R_equivalents .053
_diffrn_reflns_av_sigmaI/netI .055
_diffrn_reflns_limit_h_max 20
_diffrn_reflns_limit_h_min -20
_diffrn_reflns_limit_k_max 14
_diffrn_reflns_limit_k_min 0
_diffrn_reflns_limit_l_max 22
_diffrn_reflns_limit_l_min 0
_diffrn_reflns_number 25794
_diffrn_reflns_theta_max 29.03
_diffrn_reflns_theta_min 1.73
_diffrn_standards_decay_% 0
_exptl_absorpt_coefficient_mu 4.452
_exptl_absorpt_correction_T_max .720
_exptl_absorpt_correction_T_min .491
_exptl_absorpt_correction_type multi-scan
_exptl_absorpt_process_details
;
SADABS; Sheldrick, 1996
;
_exptl_crystal_colour dark-green
_exptl_crystal_density_diffrn 1.962
_exptl_crystal_description bar
_exptl_crystal_F_000 1564
_exptl_crystal_size_max .45
_exptl_crystal_size_mid .18
_exptl_crystal_size_min .15
_refine_diff_density_max 3.518
_refine_diff_density_min -3.519
_refine_ls_goodness_of_fit_all 1.858
_refine_ls_goodness_of_fit_ref 2.019
_refine_ls_hydrogen_treatment noref
_refine_ls_matrix_type full
_refine_ls_number_constraints 0
_refine_ls_number_parameters 271
_refine_ls_number_reflns 5367
_refine_ls_number_restraints 0
_refine_ls_R_factor_all .097
_refine_ls_R_factor_gt .073
_refine_ls_shift/su_max .023
_refine_ls_shift/su_mean .001
_refine_ls_structure_factor_coef F
_refine_ls_weighting_scheme calc
_refine_ls_wR_factor_all .086
_refine_ls_wR_factor_ref .083
_reflns_d_resolution_high .732
_reflns_d_resolution_low 11.754
_reflns_Friedel_coverage 0
_reflns_limit_h_max 20
_reflns_limit_h_min 0
_reflns_limit_k_max 14
_reflns_limit_k_min 0
_reflns_limit_l_max 22
_reflns_limit_l_min -22
_reflns_number_gt 5367
_reflns_number_total 6782
_reflns_threshold_expression 'F    > 4.00 sig(F   )'
_cod_data_source_file b205389f.txt
_cod_data_source_block LE503
_cod_original_sg_symbol_Hall -p_2yn
_cod_original_sg_symbol_H-M P_1_21/n_1
_cod_database_code 7011895

loop_
_symmetry_equiv_pos_as_xyz
+x,+y,+z
1/2-x,1/2+y,1/2-z
-x,-y,-z
1/2+x,1/2-y,1/2+z

loop_
_atom_site_label
_atom_site_fract_x
_atom_site_fract_y
_atom_site_fract_z
_atom_site_U_iso_or_equiv
_atom_site_adp_type
_atom_site_calc_flag
_atom_site_calc_attached_atom
_atom_site_occupancy
_atom_site_disorder_assembly
_atom_site_disorder_group
I1 .10616(4) .76458(6) .20830(4) .0273(3) Uani ? ? 1.00000 ? ?
I2 -.16602(4) .82484(6) .09862(4) .0287(3) Uani ? ? 1.00000 ? ?
Cu1 -.07203(8) .64700(10) .17492(7) .0229(5) Uani ? ? 1.00000 ? ?
Cu2 .09484(7) .59797(10) .05736(7) .0201(5) Uani ? ? 1.00000 ? ?
Co3 -.00597(8) .38200(11) .13002(8) .0199(6) Uani ? ? 1.00000 ? ?
O1 -.0590(5) .4747(6) .2123(4) .027(3) Uani ? ? 1.00000 ? ?
O2 -.0679(4) .2977(5) .0359(4) .023(3) Uani ? ? 1.00000 ? ?
O3 .1105(4) .4371(6) .1095(4) .026(3) Uani ? ? 1.00000 ? ?
O4 -.0294(4) .5783(6) .0762(4) .021(3) Uani ? ? 1.00000 ? ?
N1 -.1131(6) .6748(7) .2872(5) .029(4) Uani ? ? 1.00000 ? ?
N2 .0089(5) .1956(7) .1756(5) .024(4) Uani ? ? 1.00000 ? ?
N3 .2252(5) .5861(7) .0461(5) .024(4) Uani ? ? 1.00000 ? ?
N4 .4973(9) .4316(12) -.0909(8) .063(8) Uani ? ? 1.00000 ? ?
N5 .3940(7) -.0538(10) .0482(7) .048(6) Uani ? ? 1.00000 ? ?
C1 -.0672(7) .4565(10) .2954(6) .032(5) Uani ? ? 1.00000 ? ?
C2 -.0599(7) .5828(9) .3380(6) .028(5) Uani ? ? 1.00000 ? ?
C3 -.2065(8) .6449(12) .2849(7) .040(6) Uani ? ? 1.00000 ? ?
C4 -.0956(8) .8000(10) .3235(7) .038(6) Uani ? ? 1.00000 ? ?
C5 -.0539(7) .1659(8) .0325(6) .024(4) Uani ? ? 1.00000 ? ?
C6 .0178(7) .1292(9) .0976(7) .029(5) Uani ? ? 1.00000 ? ?
C7 .0852(7) .1674(10) .2344(7) .032(5) Uani ? ? 1.00000 ? ?
C8 -.0711(7) .1553(9) .2101(7) .034(5) Uani ? ? 1.00000 ? ?
C9 .1986(6) .3974(9) .1238(6) .026(5) Uani ? ? 1.00000 ? ?
C10 .2582(6) .5093(9) .1175(7) .028(5) Uani ? ? 1.00000 ? ?
C11 .2413(7) .5243(9) -.0319(6) .029(5) Uani ? ? 1.00000 ? ?
C12 .2703(6) .7071(9) .0499(7) .030(5) Uani ? ? 1.00000 ? ?
C13 .4257(9) .2627(14) -.0086(8) .053(8) Uani ? ? 1.00000 ? ?
C14 .4653(8) .3579(11) -.0538(8) .040(6) Uani ? ? 1.00000 ? ?
C15 .2672(9) .0381(11) .1220(7) .043(6) Uani ? ? 1.00000 ? ?
C16 .3402(8) -.0152(10) .0808(8) .040(6) Uani ? ? 1.00000 ? ?
H1A -.02194 .40227 .31870 .04000 Uiso ? ? 1.00000 ? ?
H1B -.12235 .41962 .30287 .04000 Uiso ? ? 1.00000 ? ?
H2A -.08065 .57682 .39102 .03600 Uiso ? ? 1.00000 ? ?
H2B -.00006 .60831 .34513 .03600 Uiso ? ? 1.00000 ? ?
H3A -.24031 .70278 .25192 .06000 Uiso ? ? 1.00000 ? ?
H3B -.22468 .64527 .33838 .06000 Uiso ? ? 1.00000 ? ?
H3C -.21689 .56331 .26210 .06000 Uiso ? ? 1.00000 ? ?
H4A -.12824 .86122 .29195 .05600 Uiso ? ? 1.00000 ? ?
H4B -.03448 .81926 .32367 .05600 Uiso ? ? 1.00000 ? ?
H4C -.11062 .80231 .37784 .05600 Uiso ? ? 1.00000 ? ?
H5A -.10688 .12325 .04110 .03000 Uiso ? ? 1.00000 ? ?
H5B -.03786 .14380 -.02017 .03000 Uiso ? ? 1.00000 ? ?
H6A .01599 .04197 .10781 .03600 Uiso ? ? 1.00000 ? ?
H6B .07378 .14891 .08012 .03600 Uiso ? ? 1.00000 ? ?
H7A .07962 .20935 .28453 .04700 Uiso ? ? 1.00000 ? ?
H7B .13743 .19263 .21330 .04700 Uiso ? ? 1.00000 ? ?
H7C .08759 .08002 .24468 .04700 Uiso ? ? 1.00000 ? ?
H8A -.07697 .19886 .25991 .05100 Uiso ? ? 1.00000 ? ?
H8B -.06836 .06862 .22149 .05100 Uiso ? ? 1.00000 ? ?
H8C -.12107 .17184 .17299 .05100 Uiso ? ? 1.00000 ? ?
H9A .21086 .33649 .08476 .03200 Uiso ? ? 1.00000 ? ?
H9B .20851 .36164 .17717 .03200 Uiso ? ? 1.00000 ? ?
H10A .25878 .55828 .16601 .03400 Uiso ? ? 1.00000 ? ?
H10B .31622 .48268 .11154 .03400 Uiso ? ? 1.00000 ? ?
H11A .21995 .57463 -.07698 .04500 Uiso ? ? 1.00000 ? ?
H11B .21259 .44596 -.03607 .04500 Uiso ? ? 1.00000 ? ?
H11C .30266 .51140 -.03396 .04500 Uiso ? ? 1.00000 ? ?
H12A .24932 .75638 .00420 .04500 Uiso ? ? 1.00000 ? ?
H12B .33159 .69532 .04959 .04500 Uiso ? ? 1.00000 ? ?
H12C .25931 .74949 .09865 .04500 Uiso ? ? 1.00000 ? ?
H13A .45803 .18709 -.01041 .04000 Uiso ? ? 1.00000 ? ?
H13B .36721 .24782 -.03183 .04000 Uiso ? ? 1.00000 ? ?
H13C .42404 .28650 .04676 .04600 Uiso ? ? 1.00000 ? ?
H15A .22500 .05758 .06494 .03500 Uiso ? ? 1.00000 ? ?
H15B .24077 -.01946 .15679 .03500 Uiso ? ? 1.00000 ? ?
H15C .28215 .11142 .15309 .03500 Uiso ? ? 1.00000 ? ?
H4O -.07104 .61438 .03714 .02700 Uiso ? ? 1.00000 ? ?

loop_
_atom_site_aniso_label
_atom_site_aniso_U_11
_atom_site_aniso_U_22
_atom_site_aniso_U_33
_atom_site_aniso_U_12
_atom_site_aniso_U_13
_atom_site_aniso_U_23
I1 .0319(3) .0160(3) .0339(3) -.0028(2) .0025(3) -.0040(2)
I2 .0352(4) .0125(3) .0378(4) .0036(2) .0015(3) -.0009(2)
Cu1 .0308(6) .0107(5) .0277(6) .0017(4) .0059(5) -.0010(4)
Cu2 .0240(5) .0089(5) .0277(6) -.0010(4) .0031(4) .0023(4)
Co3 .0258(6) .0081(5) .0260(6) -.0008(5) .0037(5) -.0004(5)
O1 .043(4) .014(3) .026(3) .001(3) .006(3) .005(3)
O2 .035(4) .004(3) .030(3) -.000(2) .002(3) -.001(2)
O3 .025(3) .013(3) .039(4) -.001(3) -.001(3) .004(3)
O4 .026(3) .013(3) .022(3) .001(2) .002(2) -.000(2)
N1 .038(5) .013(4) .037(5) .007(3) .010(4) -.001(3)
N2 .030(4) .010(4) .033(4) -.001(3) .006(3) .004(3)
N3 .032(4) .009(3) .032(4) -.001(3) .007(3) .001(3)
N4 .087(10) .043(7) .061(8) -.007(7) .012(7) -.006(6)
N5 .050(6) .032(6) .065(7) -.010(5) .022(5) -.008(5)
C1 .044(6) .023(5) .029(5) .001(4) .007(4) .006(4)
C2 .043(6) .019(5) .024(5) .005(4) .008(4) -.002(4)
C3 .036(6) .049(7) .037(6) .001(5) .010(5) .002(5)
C4 .056(7) .023(5) .035(6) .006(5) .008(5) -.007(4)
C5 .037(5) .004(4) .031(5) -.002(3) .000(4) -.001(3)
C6 .038(5) .010(4) .040(6) .005(4) .003(4) -.005(4)
C7 .031(5) .022(5) .044(6) .001(4) .003(4) .013(4)
C8 .040(6) .017(5) .045(6) -.006(4) .010(5) .005(4)
C9 .023(4) .012(4) .043(6) -.003(3) .001(4) .005(4)
C10 .018(4) .018(5) .047(6) -.001(3) -.003(4) .008(4)
C11 .032(5) .022(5) .034(5) .009(4) .005(4) -.004(4)
C12 .025(5) .010(4) .056(7) -.006(3) .008(5) -.004(4)
C13 .053(8) .056(9) .048(7) .002(7) .002(6) -.011(6)
C14 .046(7) .030(6) .044(7) .009(5) .003(5) -.007(5)
C15 .058(8) .026(6) .045(7) -.002(5) .012(6) -.007(5)
C16 .050(7) .019(5) .050(7) -.010(5) .004(6) -.006(5)

loop_
_atom_type_symbol
_atom_type_description
_atom_type_oxidation_number
_atom_type_number_in_cell
_atom_type_scat_dispersion_real
_atom_type_scat_dispersion_imag
_atom_type_scat_source
C ? 0 64 .002 .002 'Int Tables Vol IV Tables 2.2B and 2.3.1'
H ? 0 148 0 0 'Int Tables Vol IV Tables 2.2B and 2.3.1'
Co ? 0 4 .299 .973 'Int Tables Vol IV Tables 2.2B and 2.3.1'
Cu ? 0 8 .263 1.266 'Int Tables Vol IV Tables 2.2B and 2.3.1'
I ? 0 8 -.726 1.812 'Int Tables Vol IV Tables 2.2B and 2.3.1'
N ? 0 20 .004 .003 'Int Tables Vol IV Tables 2.2B and 2.3.1'
O ? 0 16 .008 .006 'Int Tables Vol IV Tables 2.2B and 2.3.1'

loop_
_diffrn_attenuator_code
_diffrn_attenuator_scale
? ?

loop_
_geom_angle_atom_site_label_1
_geom_angle_atom_site_label_2
_geom_angle_atom_site_label_3
_geom_angle_site_symmetry_1
_geom_angle_site_symmetry_2
_geom_angle_site_symmetry_3
_geom_angle
_geom_angle_publ_flag
Cu1 I1 Cu2 . . . 68.12(3) ?
I1 Cu1 I2 . . . 103.05(4) ?
I1 Cu1 O1 . . . 106.1(2) ?
I1 Cu1 O4 . . . 86.47(19) ?
I1 Cu1 N1 . . . 97.5(2) ?
I2 Cu1 O1 . . . 150.5(2) ?
I2 Cu1 O4 . . . 95.22(18) ?
I2 Cu1 N1 . . . 97.0(2) ?
O1 Cu1 O4 . . . 82.6(3) ?
O1 Cu1 N1 . . . 83.4(3) ?
O4 Cu1 N1 . . . 166.0(3) ?
I1 Cu2 O3 . . . 99.8(2) ?
I1 Cu2 O4 . . . 85.03(18) ?
I1 Cu2 N3 . . . 97.7(2) ?
I1 Cu2 O2 . . '3 565' 107.35(19) ?
I1 Cu2 O4 . . '3 565' 162.74(13) ?
O3 Cu2 O4 . . . 85.1(3) ?
O3 Cu2 N3 . . . 84.5(3) ?
O3 Cu2 O2 . . '3 565' 152.6(3) ?
O3 Cu2 O4 . . '3 565' 77.1(2) ?
O4 Cu2 N3 . . . 169.5(3) ?
O4 Cu2 O2 . . '3 565' 93.1(3) ?
O4 Cu2 O4 . . '3 565' 77.8(2) ?
N3 Cu2 O2 . . '3 565' 95.8(3) ?
N3 Cu2 O4 . . '3 565' 98.9(3) ?
O2 Cu2 O4 '3 565' . '3 565' 75.7(2) ?
O1 Co3 O2 . . . 126.2(3) ?
O1 Co3 O3 . . . 115.0(3) ?
O1 Co3 O4 . . . 74.6(3) ?
O1 Co3 N2 . . . 106.1(3) ?
O2 Co3 O3 . . . 112.8(3) ?
O2 Co3 O4 . . . 94.3(2) ?
O2 Co3 N2 . . . 82.5(3) ?
O3 Co3 O4 . . . 76.4(2) ?
O3 Co3 N2 . . . 106.1(3) ?
O4 Co3 N2 . . . 176.5(3) ?
Cu1 O1 Co3 . . . 107.9(3) ?
Cu1 O1 C1 . . . 115.1(6) ?
Co3 O1 C1 . . . 134.4(6) ?
Co3 O2 C5 . . . 115.2(5) ?
Co3 O2 Cu2 . . '3 565' 114.3(3) ?
C5 O2 Cu2 . . '3 565' 124.7(6) ?
Cu2 O3 Co3 . . . 105.9(3) ?
Cu2 O3 C9 . . . 114.7(6) ?
Co3 O3 C9 . . . 139.3(6) ?
Cu1 O4 Cu2 . . . 119.9(3) ?
Cu1 O4 Co3 . . . 94.6(3) ?
Cu1 O4 H4O . . . 98.7 ?
Cu1 O4 Cu2 . . '3 565' 137.1(3) ?
Cu2 O4 Co3 . . . 92.4(2) ?
Cu2 O4 H4O . . . 116.6 ?
Cu2 O4 Cu2 . . '3 565' 102.2(2) ?
Co3 O4 H4O . . . 135.0 ?
Co3 O4 Cu2 . . '3 565' 74.35(17) ?
H4O O4 Cu2 . . '3 565' 66.8(3) ?
Cu1 N1 C2 . . . 102.2(6) ?
Cu1 N1 C3 . . . 109.5(7) ?
Cu1 N1 C4 . . . 116.0(7) ?
C2 N1 C3 . . . 110.5(8) ?
C2 N1 C4 . . . 108.0(8) ?
C3 N1 C4 . . . 110.3(9) ?
Co3 N2 C6 . . . 99.4(5) ?
Co3 N2 C7 . . . 118.1(6) ?
Co3 N2 C8 . . . 110.3(6) ?
C6 N2 C7 . . . 109.4(8) ?
C6 N2 C8 . . . 110.1(8) ?
C7 N2 C8 . . . 108.9(8) ?
Cu2 N3 C10 . . . 103.0(6) ?
Cu2 N3 C11 . . . 110.8(6) ?
Cu2 N3 C12 . . . 113.8(6) ?
C10 N3 C11 . . . 111.2(7) ?
C10 N3 C12 . . . 109.7(7) ?
C11 N3 C12 . . . 108.3(8) ?
O1 C1 C2 . . . 108.3(8) ?
O1 C1 H1A . . . 110.3 ?
O1 C1 H1B . . . 110.6 ?
C2 C1 H1A . . . 109.9 ?
C2 C1 H1B . . . 109.6 ?
H1A C1 H1B . . . 108.2 ?
N1 C2 C1 . . . 108.8(8) ?
N1 C2 H2A . . . 110.1 ?
N1 C2 H2B . . . 110.2 ?
C1 C2 H2A . . . 110.0 ?
C1 C2 H2B . . . 109.7 ?
H2A C2 H2B . . . 108.0 ?
N1 C3 H3A . . . 110.5 ?
N1 C3 H3B . . . 110.5 ?
N1 C3 H3C . . . 109.6 ?
H3A C3 H3B . . . 109.5 ?
H3A C3 H3C . . . 108.5 ?
H3B C3 H3C . . . 108.2 ?
N1 C4 H4A . . . 110.1 ?
N1 C4 H4B . . . 109.5 ?
N1 C4 H4C . . . 110.6 ?
H4A C4 H4B . . . 108.3 ?
H4A C4 H4C . . . 109.6 ?
H4B C4 H4C . . . 108.7 ?
O2 C5 C6 . . . 109.4(7) ?
O2 C5 H5A . . . 109.7 ?
O2 C5 H5B . . . 109.5 ?
C6 C5 H5A . . . 109.9 ?
C6 C5 H5B . . . 110.0 ?
H5A C5 H5B . . . 108.3 ?
N2 C6 C5 . . . 111.3(8) ?
N2 C6 H6A . . . 108.3 ?
N2 C6 H6B . . . 108.4 ?
C5 C6 H6A . . . 110.5 ?
C5 C6 H6B . . . 110.0 ?
H6A C6 H6B . . . 108.3 ?
N2 C7 H7A . . . 109.8 ?
N2 C7 H7B . . . 110.3 ?
N2 C7 H7C . . . 109.4 ?
H7A C7 H7B . . . 109.6 ?
H7A C7 H7C . . . 108.6 ?
H7B C7 H7C . . . 109.2 ?
N2 C8 H8A . . . 109.9 ?
N2 C8 H8B . . . 110.1 ?
N2 C8 H8C . . . 110.4 ?
H8A C8 H8B . . . 108.5 ?
H8A C8 H8C . . . 108.7 ?
H8B C8 H8C . . . 109.2 ?
O3 C9 C10 . . . 108.7(7) ?
O3 C9 H9A . . . 110.2 ?
O3 C9 H9B . . . 109.7 ?
C10 C9 H9A . . . 109.8 ?
C10 C9 H9B . . . 109.8 ?
H9A C9 H9B . . . 108.6 ?
N3 C10 C9 . . . 109.6(7) ?
N3 C10 H10A . . . 109.2 ?
N3 C10 H10B . . . 109.7 ?
C9 C10 H10A . . . 109.5 ?
C9 C10 H10B . . . 110.2 ?
H10A C10 H10B . . . 108.7 ?
N3 C11 H11A . . . 110.2 ?
N3 C11 H11B . . . 110.1 ?
N3 C11 H11C . . . 110.0 ?
H11A C11 H11B . . . 109.2 ?
H11A C11 H11C . . . 108.7 ?
H11B C11 H11C . . . 108.7 ?
N3 C12 H12A . . . 109.8 ?
N3 C12 H12B . . . 110.1 ?
N3 C12 H12C . . . 109.7 ?
H12A C12 H12B . . . 109.2 ?
H12A C12 H12C . . . 109.0 ?
H12B C12 H12C . . . 109.1 ?
C14 C13 H13A . . . 110.1 ?
C14 C13 H13B . . . 110.0 ?
C14 C13 H13C . . . 110.9 ?
H13A C13 H13B . . . 108.4 ?
H13A C13 H13C . . . 108.8 ?
H13B C13 H13C . . . 108.5 ?
N4 C14 C13 . . . 178.5(14) ?
C16 C15 H15A . . . 95.2 ?
C16 C15 H15B . . . 113.9 ?
C16 C15 H15C . . . 114.3 ?
H15A C15 H15B . . . 112.5 ?
H15A C15 H15C . . . 112.8 ?
H15B C15 H15C . . . 107.9 ?
N5 C16 C15 . . . 178.2(13) ?

loop_
_geom_bond_atom_site_label_1
_geom_bond_atom_site_label_2
_geom_bond_site_symmetry_1
_geom_bond_site_symmetry_2
_geom_bond_distance
_geom_bond_publ_flag
I1 Cu1 . . 3.0191(14) ?
I1 Cu2 . . 3.0600(13) ?
I2 Cu1 . . 2.6436(13) ?
Cu1 O1 . . 1.961(7) ?
Cu1 O4 . . 1.958(6) ?
Cu1 N1 . . 2.036(9) ?
Cu2 O3 . . 1.940(7) ?
Cu2 O4 . . 1.976(7) ?
Cu2 N3 . . 2.035(8) ?
Cu2 O2 . '3 565' 1.917(6) ?
Cu2 O4 . '3 565' 3.007(6) ?
Co3 O1 . . 1.930(7) ?
Co3 O2 . . 1.963(6) ?
Co3 O3 . . 1.947(7) ?
Co3 O4 . . 2.309(6) ?
Co3 N2 . . 2.149(8) ?
O1 C1 . . 1.401(12) ?
O2 C5 . . 1.439(10) ?
O3 C9 . . 1.418(11) ?
O4 H4O . . .946 ?
N1 C2 . . 1.490(13) ?
N1 C3 . . 1.467(15) ?
N1 C4 . . 1.491(14) ?
N2 C6 . . 1.490(13) ?
N2 C7 . . 1.479(13) ?
N2 C8 . . 1.470(14) ?
N3 C10 . . 1.487(13) ?
N3 C11 . . 1.491(13) ?
N3 C12 . . 1.476(12) ?
N4 C14 . . 1.143(19) ?
N5 C16 . . 1.110(17) ?
C1 C2 . . 1.531(14) ?
C1 H1A . . .960 ?
C1 H1B . . .956 ?
C2 H2A . . .961 ?
C2 H2B . . .956 ?
C3 H3A . . .949 ?
C3 H3B . . .951 ?
C3 H3C . . .963 ?
C4 H4A . . .952 ?
C4 H4B . . .962 ?
C4 H4C . . .947 ?
C5 C6 . . 1.514(14) ?
C5 H5A . . .957 ?
C5 H5B . . .957 ?
C6 H6A . . .956 ?
C6 H6B . . .957 ?
C7 H7A . . .953 ?
C7 H7B . . .946 ?
C7 H7C . . .957 ?
C8 H8A . . .959 ?
C8 H8B . . .953 ?
C8 H8C . . .950 ?
C9 C10 . . 1.525(13) ?
C9 H9A . . .952 ?
C9 H9B . . .959 ?
C10 H10A . . .958 ?
C10 H10B . . .951 ?
C11 H11A . . .952 ?
C11 H11B . . .952 ?
C11 H11C . . .958 ?
C12 H12A . . .952 ?
C12 H12B . . .951 ?
C12 H12C . . .954 ?
C13 C14 . . 1.44(2) ?
C13 H13A . . .957 ?
C13 H13B . . .955 ?
C13 H13C . . .951 ?
C15 C16 . . 1.484(18) ?
C15 H15A . . 1.109 ?
C15 H15B . . .962 ?
C15 H15C . . .957 ?
